data_2102579
loop_
_publ_author_name
'Doi, Mitsunobu'
'Kimura, Tooru'
'Ishida, Toshimasa'
'Kiso, Yoshiaki'

_publ_section_title
;Rigid backbone moiety of KNI-272, a highly selective HIV protease inhibitor:
 methanol, acetone and dimethylsulfoxide solvated forms of
 3-[3-benzyl-2-hydroxy-9-(isoquinolin-5-yloxy)-6-methylsulfanylmethyl-5,8-dioxo-4,7-diazanonanoyl]-<i>N</i>-<i>tert</i>-butyl-1,3-thiazolidine-4-carboxamide
;
_journal_issue 4
_journal_name_full 'Acta Crystallographica Section B'
_journal_page_first 433
_journal_page_last 437
_journal_paper_doi 10.1107/S0108768104013047
_journal_volume 60
_journal_year 2004
_chemical_formula_moiety 'C33 H41 N5 O6 S2, C H4 O'
_chemical_formula_sum 'C34 H45 N5 O7 S2'
_chemical_formula_weight 699.87
_chemical_name_common knime
_chemical_name_systematic
;
  HIV protease inhibitor KNI272: iQoa-Mta-Apns-Thz-tBu methanol
;
_space_group_IT_number 4
_symmetry_cell_setting monoclinic
_symmetry_space_group_name_Hall 'P 2yb'
_symmetry_space_group_name_H-M 'P 1 21 1'
_atom_sites_solution_hydrogens geom
_atom_sites_solution_primary direct
_atom_sites_solution_secondary difmap
_audit_creation_method SHELXL-97
_cell_angle_alpha 90.00
_cell_angle_beta 101.9240(10)
_cell_angle_gamma 90.00
_cell_formula_units_Z 2
_cell_length_a 10.5077(9)
_cell_length_b 13.2881(12)
_cell_length_c 13.5150(12)
_cell_measurement_reflns_used 9961
_cell_measurement_temperature 90.0(2)
_cell_measurement_theta_max 28.3
_cell_measurement_theta_min 2.2
_cell_volume 1846.3(3)
_computing_cell_refinement 'SMART (Bruker, 1998)'
_computing_data_collection 'SMART (Bruker, 1998)'
_computing_data_reduction 'SAINTPLUS (Bruker, 1998)'
_computing_molecular_graphics 'PLATON (Spek, 2001)'
_computing_publication_material 'PARST (Nardelli, 1983)'
_computing_structure_refinement 'SHELXL-97 (Sheldrick, 1997)'
_computing_structure_solution 'SHELXS-97 (Sheldrick, 1990)'
_diffrn_ambient_temperature 90.0(2)
_diffrn_detector_area_resol_mean 8.366
_diffrn_measured_fraction_theta_full 0.998
_diffrn_measured_fraction_theta_max 0.998
_diffrn_measurement_device_type 'Bruker AXS, SMART APEX area detector'
_diffrn_measurement_method \w-scan
_diffrn_radiation_monochromator graphite
_diffrn_radiation_source 'MacScience, M18XCE rotating anode'
_diffrn_radiation_type MoK\a
_diffrn_radiation_wavelength 0.71073
_diffrn_reflns_av_R_equivalents 0.0191
_diffrn_reflns_av_sigmaI/netI 0.0294
_diffrn_reflns_limit_h_max 13
_diffrn_reflns_limit_h_min -13
_diffrn_reflns_limit_k_max 16
_diffrn_reflns_limit_k_min -17
_diffrn_reflns_limit_l_max 17
_diffrn_reflns_limit_l_min -16
_diffrn_reflns_number 16068
_diffrn_reflns_theta_full 27.10
_diffrn_reflns_theta_max 27.10
_diffrn_reflns_theta_min 2.17
_diffrn_standards_decay_% 0.0
_diffrn_standards_interval_count 16068
_diffrn_standards_interval_time 240
_diffrn_standards_number 400
_exptl_absorpt_coefficient_mu 0.196
_exptl_absorpt_correction_T_max 1.0
_exptl_absorpt_correction_T_min 0.8983
_exptl_absorpt_correction_type empirical
_exptl_absorpt_process_details 'SADABS (Sheldrick, 1996)'
_exptl_crystal_colour colorless
_exptl_crystal_density_diffrn 1.259
_exptl_crystal_density_method 'not measured'
_exptl_crystal_description block
_exptl_crystal_F_000 744
_exptl_crystal_size_max 0.45
_exptl_crystal_size_mid 0.22
_exptl_crystal_size_min 0.12
_refine_diff_density_max 0.338
_refine_diff_density_min -0.301
_refine_ls_abs_structure_details 'Flack (1983), 3786 Friedel pairs'
_refine_ls_abs_structure_Flack -0.01(4)
_refine_ls_extinction_method none
_refine_ls_goodness_of_fit_ref 1.026
_refine_ls_hydrogen_treatment mixed
_refine_ls_matrix_type full
_refine_ls_number_parameters 454
_refine_ls_number_reflns 8028
_refine_ls_number_restraints 1
_refine_ls_restrained_S_all 1.026
_refine_ls_R_factor_all 0.0349
_refine_ls_R_factor_gt 0.0333
_refine_ls_shift/su_max 0.011
_refine_ls_shift/su_mean 0.002
_refine_ls_structure_factor_coef Fsqd
_refine_ls_weighting_details 'calc w=1/[\s^2^(Fo^2^)+(0.0525P)^2^+0.3220P] where P=(Fo^2^+2Fc^2^)/3'
_refine_ls_weighting_scheme calc
_refine_ls_wR_factor_gt 0.0835
_refine_ls_wR_factor_ref 0.0846
_reflns_number_gt 7717
_reflns_number_total 8028
_reflns_threshold_expression I>2\s(I)
_cod_data_source_file og5001.cif
_cod_data_source_block knime
_cod_original_sg_symbol_H-M 'P 21'
_cod_database_code 2102579

loop_
_symmetry_equiv_pos_as_xyz
'x, y, z'
'-x, y+1/2, -z'

loop_
_atom_site_label
_atom_site_fract_x
_atom_site_fract_y
_atom_site_fract_z
_atom_site_U_iso_or_equiv
_atom_site_adp_type
_atom_site_calc_flag
_atom_site_refinement_flags
_atom_site_occupancy
_atom_site_disorder_assembly
_atom_site_disorder_group
_atom_site_type_symbol
N1_1 0.94101(16) 0.28151(14) 0.35820(12) 0.0332(4) Uani d . 1 . . N
C2_1 0.93237(19) 0.26127(16) 0.45592(15) 0.0339(4) Uani d . 1 . . C
H1_1 0.8629 0.2909 0.4809 0.041 Uiso calc R 1 . . H
C3_1 1.01756(18) 0.20103(15) 0.51978(13) 0.0272(4) Uani d . 1 . . C
H2_1 1.0067 0.1891 0.5869 0.033 Uiso calc R 1 . . H
C4_1 1.21615(16) 0.09126(12) 0.54315(12) 0.0193(3) Uani d . 1 . . C
C5_1 1.31546(17) 0.05175(13) 0.50399(13) 0.0227(3) Uani d . 1 . . C
H3_1 1.3769 0.0080 0.5439 0.027 Uiso calc R 1 . . H
C6_1 1.32696(18) 0.07593(15) 0.40391(14) 0.0272(4) Uani d . 1 . . C
H4_1 1.3972 0.0491 0.3779 0.033 Uiso calc R 1 . . H
C7_1 1.23869(17) 0.13706(15) 0.34482(13) 0.0263(4) Uani d . 1 . . C
H5_1 1.2469 0.1525 0.2778 0.032 Uiso calc R 1 . . H
C8_1 1.03914(18) 0.24079(15) 0.32599(14) 0.0291(4) Uani d . 1 . . C
H6_1 1.0465 0.2550 0.2585 0.035 Uiso calc R 1 . . H
C9_1 1.12239(16) 0.15658(12) 0.48440(12) 0.0205(3) Uani d . 1 . . C
C10_1 1.13436(16) 0.17763(13) 0.38397(13) 0.0224(3) Uani d . 1 . . C
O11_1 1.19710(11) 0.07288(9) 0.63905(8) 0.0214(2) Uani d . 1 . . O
CA_1 1.27514(16) -0.00522(12) 0.69247(12) 0.0193(3) Uani d . 1 . . C
H7_1 1.3685 0.0097 0.6969 0.023 Uiso calc R 1 . . H
H8_1 1.2548 -0.0701 0.6568 0.023 Uiso calc R 1 . . H
C_1 1.24565(14) -0.01142(11) 0.79817(11) 0.0158(3) Uani d . 1 . . C
O_1 1.28286(11) 0.05489(8) 0.86116(8) 0.0191(2) Uani d . 1 . . O
N_2 1.18485(12) -0.09577(10) 0.81575(9) 0.0153(2) Uani d . 1 . . N
H1_2 1.1487 -0.1336 0.7641 0.018 Uiso calc R 1 . . H
CA_2 1.17621(14) -0.12736(11) 0.91771(11) 0.0142(3) Uani d . 1 . . C
H2_2 1.2418 -0.0897 0.9684 0.017 Uiso calc R 1 . . H
CB_2 1.04137(15) -0.11318(12) 0.94119(12) 0.0172(3) Uani d . 1 . . C
H3_2 1.0429 -0.1386 1.0103 0.021 Uiso calc R 1 . . H
H4_2 0.9785 -0.1547 0.8935 0.021 Uiso calc R 1 . . H
SG_2 0.98423(4) 0.01541(3) 0.93325(3) 0.02309(9) Uani d . 1 . . S
CD_2 1.09900(17) 0.07242(15) 1.03563(16) 0.0311(4) Uani d . 1 . . C
H5_2 1.0787 0.1441 1.0398 0.047 Uiso calc R 1 . . H
H6_2 1.1872 0.0649 1.0233 0.047 Uiso calc R 1 . . H
H7_2 1.0935 0.0392 1.0994 0.047 Uiso calc R 1 . . H
C_2 1.21295(14) -0.23976(11) 0.92068(11) 0.0142(3) Uani d . 1 . . C
O_2 1.12940(11) -0.30515(8) 0.89820(9) 0.0207(2) Uani d . 1 . . O
N_3 1.34142(12) -0.25902(10) 0.93946(10) 0.0151(2) Uani d . 1 . . N
H1_3 1.3975 -0.2126 0.9668 0.018 Uiso calc R 1 . . H
CB1_3 1.38702(14) -0.35779(11) 0.91403(11) 0.0151(3) Uani d . 1 . . C
H2_3 1.3302 -0.3803 0.8491 0.018 Uiso calc R 1 . . H
CG_3 1.52765(15) -0.35174(12) 0.89819(12) 0.0176(3) Uani d . 1 . . C
H3_3 1.5863 -0.3389 0.9643 0.021 Uiso calc R 1 . . H
H4_3 1.5517 -0.4177 0.8735 0.021 Uiso calc R 1 . . H
CD_3 1.54962(15) -0.27116(12) 0.82450(12) 0.0171(3) Uani d . 1 . . C
CE1_3 1.47507(16) -0.26719(14) 0.72630(13) 0.0232(3) Uani d . 1 . . C
H5_3 1.4069 -0.3144 0.7057 0.028 Uiso calc R 1 . . H
CZ1_3 1.49942(18) -0.19511(14) 0.65857(14) 0.0283(4) Uani d . 1 . . C
H6_3 1.4487 -0.1940 0.5917 0.034 Uiso calc R 1 . . H
CH_3 1.59760(19) -0.12428(15) 0.68757(15) 0.0300(4) Uani d . 1 . . C
H7_3 1.6137 -0.0748 0.6409 0.036 Uiso calc R 1 . . H
CZ2_3 1.67152(17) -0.12653(14) 0.78488(15) 0.0274(4) Uani d . 1 . . C
H8_3 1.7385 -0.0782 0.8053 0.033 Uiso calc R 1 . . H
CE2_3 1.64807(16) -0.19946(12) 0.85300(13) 0.0207(3) Uani d . 1 . . C
H9_3 1.6995 -0.2006 0.9196 0.025 Uiso calc R 1 . . H
CA_3 1.37385(15) -0.43526(11) 0.99683(11) 0.0154(3) Uani d . 1 . . C
H10_3 1.2818 -0.4351 1.0059 0.018 Uiso calc R 1 . . H
OB2_3 1.45616(10) -0.41189(8) 1.09016(8) 0.0181(2) Uani d . 1 . . O
H11_3 1.5043 -0.4633 1.1081 0.027 Uiso d . 1 . . H
C_3 1.40530(15) -0.53983(11) 0.96041(11) 0.0152(3) Uani d . 1 . . C
O_3 1.51282(11) -0.57815(8) 0.99376(9) 0.0186(2) Uani d . 1 . . O
N_4 1.31738(12) -0.58395(10) 0.88763(10) 0.0174(3) Uani d . 1 . . N
CA_4 1.35277(14) -0.67771(11) 0.84227(12) 0.0164(3) Uani d . 1 . . C
H1_4 1.3830 -0.7290 0.8962 0.020 Uiso calc R 1 . . H
CB_4 1.23016(15) -0.71537(12) 0.76929(13) 0.0206(3) Uani d . 1 . . C
H2_4 1.2288 -0.7898 0.7666 0.025 Uiso calc R 1 . . H
H3_4 1.2266 -0.6890 0.7003 0.025 Uiso calc R 1 . . H
SG_4 1.09519(4) -0.66828(3) 0.81963(4) 0.02919(11) Uani d . 1 . . S
CD_4 1.18309(15) -0.55092(13) 0.84885(14) 0.0233(3) Uani d . 1 . . C
H4_4 1.1768 -0.5089 0.7876 0.028 Uiso calc R 1 . . H
H5_4 1.1495 -0.5122 0.9006 0.028 Uiso calc R 1 . . H
C_4 1.46038(15) -0.65686(12) 0.78337(11) 0.0176(3) Uani d . 1 . . C
O_4 1.45933(12) -0.57817(9) 0.73512(9) 0.0238(2) Uani d . 1 . . O
N_5 1.54594(13) -0.73163(11) 0.78609(10) 0.0192(3) Uani d . 1 . . N
H1_5 1.5364 -0.7855 0.8217 0.023 Uiso calc R 1 . . H
CA_5 1.65615(17) -0.72972(15) 0.73291(14) 0.0289(4) Uani d . 1 . . C
CB1_5 1.6037(2) -0.72352(18) 0.61858(14) 0.0355(4) Uani d . 1 . . C
H2_5 1.5553 -0.6606 0.6024 0.053 Uiso calc R 1 . . H
H3_5 1.5458 -0.7807 0.5968 0.053 Uiso calc R 1 . . H
H4_5 1.6764 -0.7253 0.5835 0.053 Uiso calc R 1 . . H
CB2_5 1.74314(19) -0.6394(2) 0.77065(17) 0.0428(5) Uani d . 1 . . C
H5_5 1.6941 -0.5770 0.7526 0.064 Uiso calc R 1 . . H
H6_5 1.8192 -0.6400 0.7392 0.064 Uiso calc R 1 . . H
H7_5 1.7718 -0.6433 0.8443 0.064 Uiso calc R 1 . . H
CB3_5 1.7314(3) -0.8271(2) 0.7605(2) 0.0554(8) Uani d . 1 . . C
H8_5 1.6752 -0.8846 0.7358 0.083 Uiso calc R 1 . . H
H9_5 1.7596 -0.8316 0.8341 0.083 Uiso calc R 1 . . H
H10_5 1.8076 -0.8279 0.7293 0.083 Uiso calc R 1 . . H
O1_6 1.3388(5) -0.4948(3) 0.5452(3) 0.0663(15) Uani d P 0.525(5) A 1 O
H1_6 1.3701 -0.5204 0.6035 0.080 Uiso d P 0.525(5) A 1 H
C1_6 1.2133(10) -0.5338(9) 0.5164(9) 0.061(3) Uani d P 0.525(5) A 1 C
H2_6 1.1607 -0.5118 0.5645 0.091 Uiso calc PR 0.525(5) A 1 H
H3_6 1.2173 -0.6075 0.5160 0.091 Uiso calc PR 0.525(5) A 1 H
H4_6 1.1736 -0.5096 0.4486 0.091 Uiso calc PR 0.525(5) A 1 H
O1'_6 1.2636(4) -0.4640(3) 0.6308(3) 0.0573(14) Uani d P 0.475(5) A 2 O
H5_6 1.3225 -0.4957 0.6746 0.069 Uiso d P 0.475(5) A 2 H
C1'_6 1.2229(19) -0.5051(12) 0.5380(11) 0.107(7) Uani d P 0.475(5) A 2 C
H6_6 1.1547 -0.5548 0.5405 0.161 Uiso calc PR 0.475(5) A 2 H
H7_6 1.2964 -0.5381 0.5169 0.161 Uiso calc PR 0.475(5) A 2 H
H8_6 1.1882 -0.4521 0.4895 0.161 Uiso calc PR 0.475(5) A 2 H

loop_
_atom_site_aniso_label
_atom_site_aniso_U_11
_atom_site_aniso_U_22
_atom_site_aniso_U_33
_atom_site_aniso_U_12
_atom_site_aniso_U_13
_atom_site_aniso_U_23
N1_1 0.0310(8) 0.0397(9) 0.0290(8) 0.0120(7) 0.0064(6) 0.0129(7)
C2_1 0.0298(9) 0.0416(12) 0.0325(10) 0.0160(8) 0.0113(8) 0.0119(8)
C3_1 0.0282(9) 0.0320(9) 0.0233(9) 0.0083(7) 0.0095(7) 0.0081(7)
C4_1 0.0226(8) 0.0166(7) 0.0186(7) -0.0009(6) 0.0037(6) 0.0016(6)
C5_1 0.0231(8) 0.0214(8) 0.0235(8) 0.0027(6) 0.0044(6) 0.0044(6)
C6_1 0.0278(9) 0.0294(10) 0.0280(9) 0.0030(7) 0.0140(7) 0.0039(7)
C7_1 0.0282(9) 0.0308(9) 0.0224(8) 0.0013(7) 0.0109(7) 0.0057(7)
C8_1 0.0311(9) 0.0350(10) 0.0214(8) 0.0033(8) 0.0061(7) 0.0100(7)
C9_1 0.0211(8) 0.0194(8) 0.0208(8) 0.0009(6) 0.0042(6) 0.0028(6)
C10_1 0.0241(8) 0.0224(8) 0.0211(8) -0.0006(7) 0.0056(6) 0.0042(6)
O11_1 0.0264(6) 0.0203(6) 0.0181(5) 0.0084(5) 0.0059(4) 0.0062(4)
CA_1 0.0213(8) 0.0164(8) 0.0208(8) 0.0038(6) 0.0057(6) 0.0041(6)
C_1 0.0137(7) 0.0154(7) 0.0172(7) 0.0044(5) 0.0010(5) 0.0037(5)
O_1 0.0194(5) 0.0150(5) 0.0216(6) -0.0006(4) 0.0014(4) 0.0009(4)
N_2 0.0163(6) 0.0138(6) 0.0153(6) -0.0001(5) 0.0019(5) 0.0000(5)
CA_2 0.0141(7) 0.0123(7) 0.0162(7) 0.0017(5) 0.0031(5) -0.0003(5)
CB_2 0.0137(7) 0.0164(7) 0.0219(8) 0.0030(5) 0.0047(6) -0.0009(6)
SG_2 0.01559(18) 0.01967(19) 0.0335(2) 0.00575(15) 0.00394(15) -0.00379(16)
CD_2 0.0205(8) 0.0296(10) 0.0440(11) -0.0006(7) 0.0086(7) -0.0175(8)
C_2 0.0139(7) 0.0133(7) 0.0161(7) 0.0013(5) 0.0048(5) 0.0015(5)
O_2 0.0152(5) 0.0148(5) 0.0316(6) -0.0016(4) 0.0041(4) 0.0006(5)
N_3 0.0134(6) 0.0114(6) 0.0207(6) 0.0005(5) 0.0039(5) -0.0015(5)
CB1_3 0.0148(7) 0.0116(7) 0.0192(7) 0.0012(5) 0.0046(6) -0.0007(6)
CG_3 0.0143(7) 0.0170(8) 0.0223(8) 0.0019(6) 0.0058(6) 0.0007(6)
CD_3 0.0161(7) 0.0158(7) 0.0218(7) 0.0022(6) 0.0097(6) -0.0003(6)
CE1_3 0.0192(8) 0.0270(8) 0.0247(8) 0.0011(6) 0.0072(6) -0.0012(7)
CZ1_3 0.0277(9) 0.0341(10) 0.0241(8) 0.0067(7) 0.0074(7) 0.0058(7)
CH_3 0.0310(9) 0.0271(9) 0.0363(10) 0.0066(7) 0.0173(8) 0.0132(8)
CZ2_3 0.0230(9) 0.0203(8) 0.0420(10) -0.0011(7) 0.0137(8) 0.0032(7)
CE2_3 0.0179(8) 0.0197(8) 0.0260(8) 0.0010(6) 0.0076(6) -0.0019(6)
CA_3 0.0159(7) 0.0116(7) 0.0194(7) 0.0006(5) 0.0055(5) 0.0000(5)
OB2_3 0.0195(5) 0.0149(5) 0.0198(5) 0.0023(4) 0.0037(4) -0.0010(4)
C_3 0.0156(7) 0.0127(7) 0.0186(7) 0.0014(5) 0.0061(6) 0.0023(5)
O_3 0.0162(5) 0.0143(5) 0.0246(6) 0.0025(4) 0.0026(4) 0.0010(4)
N_4 0.0150(6) 0.0133(6) 0.0238(6) 0.0031(5) 0.0035(5) -0.0024(5)
CA_4 0.0174(7) 0.0114(7) 0.0215(7) 0.0016(6) 0.0062(6) -0.0013(6)
CB_4 0.0176(7) 0.0172(8) 0.0276(8) -0.0005(6) 0.0060(6) -0.0060(6)
SG_4 0.01665(19) 0.0297(2) 0.0426(3) -0.00515(17) 0.00935(17) -0.0134(2)
CD_4 0.0140(8) 0.0194(8) 0.0344(9) 0.0038(6) 0.0001(7) -0.0076(7)
C_4 0.0173(7) 0.0160(7) 0.0186(7) -0.0010(6) 0.0019(6) -0.0006(6)
O_4 0.0266(6) 0.0172(6) 0.0283(6) -0.0004(5) 0.0074(5) 0.0056(5)
N_5 0.0193(6) 0.0180(6) 0.0228(7) 0.0029(5) 0.0097(5) 0.0050(5)
CA_5 0.0206(8) 0.0379(10) 0.0320(9) 0.0102(7) 0.0140(7) 0.0124(8)
CB1_5 0.0375(11) 0.0442(12) 0.0291(10) 0.0073(9) 0.0169(8) 0.0015(9)
CB2_5 0.0202(9) 0.0660(16) 0.0407(11) -0.0091(9) 0.0026(8) 0.0176(11)
CB3_5 0.0485(14) 0.0604(16) 0.0714(16) 0.0370(12) 0.0446(13) 0.0351(13)
O1_6 0.067(3) 0.064(3) 0.055(2) -0.024(2) -0.0162(19) 0.0290(19)
C1_6 0.047(4) 0.075(6) 0.055(5) -0.006(4) -0.005(3) 0.012(4)
O1'_6 0.057(2) 0.034(2) 0.068(3) 0.0153(16) -0.0139(19) -0.0001(17)
C1'_6 0.154(14) 0.093(10) 0.063(7) 0.079(10) -0.005(8) 0.015(6)

loop_
_atom_type_symbol
_atom_type_description
_atom_type_scat_dispersion_real
_atom_type_scat_dispersion_imag
_atom_type_scat_source
C C 0.0033 0.0016 'International Tables Vol C Tables 4.2.6.8 and 6.1.1.4'
H H 0.0000 0.0000 'International Tables Vol C Tables 4.2.6.8 and 6.1.1.4'
N N 0.0061 0.0033 'International Tables Vol C Tables 4.2.6.8 and 6.1.1.4'
O O 0.0106 0.0060 'International Tables Vol C Tables 4.2.6.8 and 6.1.1.4'
S S 0.1246 0.1234 'International Tables Vol C Tables 4.2.6.8 and 6.1.1.4'

loop_
_geom_angle_atom_site_label_1
_geom_angle_atom_site_label_2
_geom_angle_atom_site_label_3
_geom_angle
C8_1 N1_1 C2_1 116.8(2)
C3_1 C2_1 N1_1 124.0(2)
C3_1 C2_1 H1_1 118.0
N1_1 C2_1 H1_1 118.0
C2_1 C3_1 C9_1 119.0(2)
C2_1 C3_1 H2_1 120.5
C9_1 C3_1 H2_1 120.5
C5_1 C4_1 O11_1 124.6(2)
C5_1 C4_1 C9_1 120.8(2)
O11_1 C4_1 C9_1 114.50(10)
C4_1 C5_1 C6_1 120.2(2)
C4_1 C5_1 H3_1 119.9
C6_1 C5_1 H3_1 119.9
C7_1 C6_1 C5_1 120.8(2)
C7_1 C6_1 H4_1 119.6
C5_1 C6_1 H4_1 119.6
C6_1 C7_1 C10_1 119.6(2)
C6_1 C7_1 H5_1 120.2
C10_1 C7_1 H5_1 120.2
N1_1 C8_1 C10_1 125.1(2)
N1_1 C8_1 H6_1 117.5
C10_1 C8_1 H6_1 117.5
C10_1 C9_1 C3_1 118.0(2)
C10_1 C9_1 C4_1 117.8(2)
C3_1 C9_1 C4_1 124.2(2)
C8_1 C10_1 C9_1 117.1(2)
C8_1 C10_1 C7_1 122.2(2)
C9_1 C10_1 C7_1 120.7(2)
C4_1 O11_1 CA_1 115.30(10)
O11_1 CA_1 C_1 107.90(10)
O11_1 CA_1 H7_1 110.1
C_1 CA_1 H7_1 110.1
O11_1 CA_1 H8_1 110.1
C_1 CA_1 H8_1 110.1
H7_1 CA_1 H8_1 108.4
O_1 C_1 N_2 124.90(10)
O_1 C_1 CA_1 120.80(10)
N_2 C_1 CA_1 114.20(10)
C_1 N_2 CA_2 122.30(10)
C_1 N_2 H1_2 118.9
CA_2 N_2 H1_2 118.9
N_2 CA_2 CB_2 113.70(10)
N_2 CA_2 C_2 103.80(10)
CB_2 CA_2 C_2 110.70(10)
N_2 CA_2 H2_2 109.5
CB_2 CA_2 H2_2 109.5
C_2 CA_2 H2_2 109.5
CA_2 CB_2 SG_2 114.60(10)
CA_2 CB_2 H3_2 108.6
SG_2 CB_2 H3_2 108.6
CA_2 CB_2 H4_2 108.6
SG_2 CB_2 H4_2 108.6
H3_2 CB_2 H4_2 107.6
CD_2 SG_2 CB_2 100.97(8)
SG_2 CD_2 H5_2 109.5
SG_2 CD_2 H6_2 109.5
H5_2 CD_2 H6_2 109.5
SG_2 CD_2 H7_2 109.5
H5_2 CD_2 H7_2 109.5
H6_2 CD_2 H7_2 109.5
O_2 C_2 N_3 123.40(10)
O_2 C_2 CA_2 121.10(10)
N_3 C_2 CA_2 115.20(10)
C_2 N_3 CB1_3 119.40(10)
C_2 N_3 H1_3 120.3
CB1_3 N_3 H1_3 120.3
N_3 CB1_3 CG_3 110.90(10)
N_3 CB1_3 CA_3 110.20(10)
CG_3 CB1_3 CA_3 111.60(10)
N_3 CB1_3 H2_3 108.0
CG_3 CB1_3 H2_3 108.0
CA_3 CB1_3 H2_3 108.0
CD_3 CG_3 CB1_3 114.20(10)
CD_3 CG_3 H3_3 108.7
CB1_3 CG_3 H3_3 108.7
CD_3 CG_3 H4_3 108.7
CB1_3 CG_3 H4_3 108.7
H3_3 CG_3 H4_3 107.6
CE1_3 CD_3 CE2_3 118.3(2)
CE1_3 CD_3 CG_3 121.40(10)
CE2_3 CD_3 CG_3 120.30(10)
CZ1_3 CE1_3 CD_3 120.7(2)
CZ1_3 CE1_3 H5_3 119.6
CD_3 CE1_3 H5_3 119.6
CE1_3 CZ1_3 CH_3 120.6(2)
CE1_3 CZ1_3 H6_3 119.7
CH_3 CZ1_3 H6_3 119.7
CZ2_3 CH_3 CZ1_3 119.4(2)
CZ2_3 CH_3 H7_3 120.3
CZ1_3 CH_3 H7_3 120.3
CH_3 CZ2_3 CE2_3 120.2(2)
CH_3 CZ2_3 H8_3 119.9
CE2_3 CZ2_3 H8_3 119.9
CZ2_3 CE2_3 CD_3 120.9(2)
CZ2_3 CE2_3 H9_3 119.6
CD_3 CE2_3 H9_3 119.6
OB2_3 CA_3 C_3 110.70(10)
OB2_3 CA_3 CB1_3 111.80(10)
C_3 CA_3 CB1_3 108.30(10)
OB2_3 CA_3 H10_3 108.7
C_3 CA_3 H10_3 108.7
CB1_3 CA_3 H10_3 108.7
CA_3 OB2_3 H11_3 107.2
O_3 C_3 N_4 121.90(10)
O_3 C_3 CA_3 119.90(10)
N_4 C_3 CA_3 118.10(10)
C_3 N_4 CD_4 126.80(10)
C_3 N_4 CA_4 118.80(10)
CD_4 N_4 CA_4 114.30(10)
N_4 CA_4 CB_4 107.00(10)
N_4 CA_4 C_4 109.90(10)
CB_4 CA_4 C_4 109.60(10)
N_4 CA_4 H1_4 110.1
CB_4 CA_4 H1_4 110.1
C_4 CA_4 H1_4 110.1
CA_4 CB_4 SG_4 105.40(10)
CA_4 CB_4 H2_4 110.7
SG_4 CB_4 H2_4 110.7
CA_4 CB_4 H3_4 110.7
SG_4 CB_4 H3_4 110.7
H2_4 CB_4 H3_4 108.8
CB_4 SG_4 CD_4 88.61(8)
N_4 CD_4 SG_4 103.30(10)
N_4 CD_4 H4_4 111.1
SG_4 CD_4 H4_4 111.1
N_4 CD_4 H5_4 111.1
SG_4 CD_4 H5_4 111.1
H4_4 CD_4 H5_4 109.1
O_4 C_4 N_5 125.4(2)
O_4 C_4 CA_4 120.00(10)
N_5 C_4 CA_4 114.50(10)
C_4 N_5 CA_5 124.20(10)
C_4 N_5 H1_5 117.9
CA_5 N_5 H1_5 117.9
N_5 CA_5 CB3_5 106.5(2)
N_5 CA_5 CB2_5 108.9(2)
CB3_5 CA_5 CB2_5 109.9(2)
N_5 CA_5 CB1_5 109.6(2)
CB3_5 CA_5 CB1_5 110.7(2)
CB2_5 CA_5 CB1_5 111.1(2)
CA_5 CB1_5 H2_5 109.5
CA_5 CB1_5 H3_5 109.5
H2_5 CB1_5 H3_5 109.5
CA_5 CB1_5 H4_5 109.5
H2_5 CB1_5 H4_5 109.5
H3_5 CB1_5 H4_5 109.5
CA_5 CB2_5 H5_5 109.5
CA_5 CB2_5 H6_5 109.5
H5_5 CB2_5 H6_5 109.5
CA_5 CB2_5 H7_5 109.5
H5_5 CB2_5 H7_5 109.5
H6_5 CB2_5 H7_5 109.5
CA_5 CB3_5 H8_5 109.5
CA_5 CB3_5 H9_5 109.5
H8_5 CB3_5 H9_5 109.5
CA_5 CB3_5 H10_5 109.5
H8_5 CB3_5 H10_5 109.5
H9_5 CB3_5 H10_5 109.5
C1_6 O1_6 H1_6 105.7
C1'_6 O1'_6 H5_6 118.6
O1'_6 C1'_6 H6_6 109.5
O1'_6 C1'_6 H7_6 109.5
H6_6 C1'_6 H7_6 109.5
O1'_6 C1'_6 H8_6 109.5
H6_6 C1'_6 H8_6 109.5
H7_6 C1'_6 H8_6 109.5

loop_
_geom_bond_atom_site_label_1
_geom_bond_atom_site_label_2
_geom_bond_distance
N1_1 C8_1 1.316(2)
N1_1 C2_1 1.369(2)
C2_1 C3_1 1.367(2)
C2_1 H1_1 0.9500
C3_1 C9_1 1.417(2)
C3_1 H2_1 0.9500
C4_1 C5_1 1.369(2)
C4_1 O11_1 1.374(2)
C4_1 C9_1 1.425(2)
C5_1 C6_1 1.419(2)
C5_1 H3_1 0.9500
C6_1 C7_1 1.361(3)
C6_1 H4_1 0.9500
C7_1 C10_1 1.418(2)
C7_1 H5_1 0.9500
C8_1 C10_1 1.413(2)
C8_1 H6_1 0.9500
C9_1 C10_1 1.417(2)
O11_1 CA_1 1.423(2)
CA_1 C_1 1.525(2)
CA_1 H7_1 0.9900
CA_1 H8_1 0.9900
C_1 O_1 1.231(2)
C_1 N_2 1.336(2)
N_2 CA_2 1.461(2)
N_2 H1_2 0.8800
CA_2 CB_2 1.526(2)
CA_2 C_2 1.541(2)
CA_2 H2_2 1.0000
CB_2 SG_2 1.807(2)
CB_2 H3_2 0.9900
CB_2 H4_2 0.9900
SG_2 CD_2 1.804(2)
CD_2 H5_2 0.9800
CD_2 H6_2 0.9800
CD_2 H7_2 0.9800
C_2 O_2 1.228(2)
C_2 N_3 1.346(2)
N_3 CB1_3 1.462(2)
N_3 H1_3 0.8800
CB1_3 CG_3 1.538(2)
CB1_3 CA_3 1.548(2)
CB1_3 H2_3 1.0000
CG_3 CD_3 1.512(2)
CG_3 H3_3 0.9900
CG_3 H4_3 0.9900
CD_3 CE1_3 1.396(2)
CD_3 CE2_3 1.400(2)
CE1_3 CZ1_3 1.385(3)
CE1_3 H5_3 0.9500
CZ1_3 CH_3 1.392(3)
CZ1_3 H6_3 0.9500
CH_3 CZ2_3 1.383(3)
CH_3 H7_3 0.9500
CZ2_3 CE2_3 1.393(2)
CZ2_3 H8_3 0.9500
CE2_3 H9_3 0.9500
CA_3 OB2_3 1.409(2)
CA_3 C_3 1.533(2)
CA_3 H10_3 1.0000
OB2_3 H11_3 0.855
C_3 O_3 1.236(2)
C_3 N_4 1.338(2)
N_4 CD_4 1.467(2)
N_4 CA_4 1.470(2)
CA_4 CB_4 1.536(2)
CA_4 C_4 1.536(2)
CA_4 H1_4 1.0000
CB_4 SG_4 1.807(2)
CB_4 H2_4 0.9900
CB_4 H3_4 0.9900
SG_4 CD_4 1.814(2)
CD_4 H4_4 0.9900
CD_4 H5_4 0.9900
C_4 O_4 1.231(2)
C_4 N_5 1.335(2)
N_5 CA_5 1.484(2)
N_5 H1_5 0.8800
CA_5 CB3_5 1.522(3)
CA_5 CB2_5 1.531(3)
CA_5 CB1_5 1.532(3)
CB1_5 H2_5 0.9800
CB1_5 H3_5 0.9800
CB1_5 H4_5 0.9800
CB2_5 H5_5 0.9800
CB2_5 H6_5 0.9800
CB2_5 H7_5 0.9800
CB3_5 H8_5 0.9800
CB3_5 H9_5 0.9800
CB3_5 H10_5 0.9800
O1_6 C1_6 1.400(10)
O1_6 H1_6 0.859
C1_6 H2_6 0.9800
C1_6 H3_6 0.9800
C1_6 H4_6 0.9800
O1'_6 C1'_6 1.35(2)
O1'_6 H5_6 0.871
C1'_6 H6_6 0.9800
C1'_6 H7_6 0.9800
C1'_6 H8_6 0.9800

loop_
_geom_torsion_atom_site_label_1
_geom_torsion_atom_site_label_2
_geom_torsion_atom_site_label_3
_geom_torsion_atom_site_label_4
_geom_torsion
C8_1 N1_1 C2_1 C3_1 -1.0(3)
N1_1 C2_1 C3_1 C9_1 0.4(3)
O11_1 C4_1 C5_1 C6_1 -179.7(2)
C9_1 C4_1 C5_1 C6_1 0.4(3)
C4_1 C5_1 C6_1 C7_1 -1.2(3)
C5_1 C6_1 C7_1 C10_1 0.4(3)
C2_1 N1_1 C8_1 C10_1 0.7(3)
C2_1 C3_1 C9_1 C10_1 0.5(3)
C2_1 C3_1 C9_1 C4_1 -179.0(2)
C5_1 C4_1 C9_1 C10_1 1.1(2)
O11_1 C4_1 C9_1 C10_1 -178.9(2)
C5_1 C4_1 C9_1 C3_1 -179.5(2)
O11_1 C4_1 C9_1 C3_1 0.6(2)
N1_1 C8_1 C10_1 C9_1 0.2(3)
N1_1 C8_1 C10_1 C7_1 -179.3(2)
C3_1 C9_1 C10_1 C8_1 -0.8(3)
C4_1 C9_1 C10_1 C8_1 178.7(2)
C3_1 C9_1 C10_1 C7_1 178.7(2)
C4_1 C9_1 C10_1 C7_1 -1.8(3)
C6_1 C7_1 C10_1 C8_1 -179.4(2)
C6_1 C7_1 C10_1 C9_1 1.1(3)
C5_1 C4_1 O11_1 CA_1 -10.5(2)
C9_1 C4_1 O11_1 CA_1 169.50(10)
C4_1 O11_1 CA_1 C_1 177.40(10)
O11_1 CA_1 C_1 O_1 -71.4(2)
O11_1 CA_1 C_1 N_2 112.30(10)
O_1 C_1 N_2 CA_2 -11.3(2)
CA_1 C_1 N_2 CA_2 164.80(10)
C_1 N_2 CA_2 CB_2 106.3(2)
C_1 N_2 CA_2 C_2 -133.40(10)
N_2 CA_2 CB_2 SG_2 -60.5(2)
C_2 CA_2 CB_2 SG_2 -176.90(10)
CA_2 CB_2 SG_2 CD_2 -65.50(10)
N_2 CA_2 C_2 O_2 -91.9(2)
CB_2 CA_2 C_2 O_2 30.5(2)
N_2 CA_2 C_2 N_3 81.9(2)
CB_2 CA_2 C_2 N_3 -155.80(10)
O_2 C_2 N_3 CB1_3 12.1(2)
CA_2 C_2 N_3 CB1_3 -161.40(10)
C_2 N_3 CB1_3 CG_3 156.00(10)
C_2 N_3 CB1_3 CA_3 -80.0(2)
N_3 CB1_3 CG_3 CD_3 -52.0(2)
CA_3 CB1_3 CG_3 CD_3 -175.10(10)
CB1_3 CG_3 CD_3 CE1_3 -55.0(2)
CB1_3 CG_3 CD_3 CE2_3 126.3(2)
CE2_3 CD_3 CE1_3 CZ1_3 1.0(2)
CG_3 CD_3 CE1_3 CZ1_3 -177.7(2)
CD_3 CE1_3 CZ1_3 CH_3 -0.9(3)
CE1_3 CZ1_3 CH_3 CZ2_3 0.3(3)
CZ1_3 CH_3 CZ2_3 CE2_3 0.3(3)
CH_3 CZ2_3 CE2_3 CD_3 -0.2(3)
CE1_3 CD_3 CE2_3 CZ2_3 -0.4(2)
CG_3 CD_3 CE2_3 CZ2_3 178.3(2)
N_3 CB1_3 CA_3 OB2_3 -65.2(2)
CG_3 CB1_3 CA_3 OB2_3 58.4(2)
N_3 CB1_3 CA_3 C_3 172.60(10)
CG_3 CB1_3 CA_3 C_3 -63.8(2)
OB2_3 CA_3 C_3 O_3 -20.9(2)
CB1_3 CA_3 C_3 O_3 101.9(2)
OB2_3 CA_3 C_3 N_4 163.60(10)
CB1_3 CA_3 C_3 N_4 -73.6(2)
O_3 C_3 N_4 CD_4 173.8(2)
CA_3 C_3 N_4 CD_4 -10.7(2)
O_3 C_3 N_4 CA_4 -3.5(2)
CA_3 C_3 N_4 CA_4 171.90(10)
C_3 N_4 CA_4 CB_4 174.90(10)
CD_4 N_4 CA_4 CB_4 -2.8(2)
C_3 N_4 CA_4 C_4 -66.2(2)
CD_4 N_4 CA_4 C_4 116.1(2)
N_4 CA_4 CB_4 SG_4 -28.0(2)
C_4 CA_4 CB_4 SG_4 -147.10(10)
CA_4 CB_4 SG_4 CD_4 40.30(10)
C_3 N_4 CD_4 SG_4 -145.50(10)
CA_4 N_4 CD_4 SG_4 31.9(2)
CB_4 SG_4 CD_4 N_4 -40.90(10)
N_4 CA_4 C_4 O_4 -37.7(2)
CB_4 CA_4 C_4 O_4 79.7(2)
N_4 CA_4 C_4 N_5 145.50(10)
CB_4 CA_4 C_4 N_5 -97.2(2)
O_4 C_4 N_5 CA_5 1.8(3)
CA_4 C_4 N_5 CA_5 178.5(2)
C_4 N_5 CA_5 CB3_5 177.4(2)
C_4 N_5 CA_5 CB2_5 58.9(2)
C_4 N_5 CA_5 CB1_5 -62.8(2)
